data_2016753
loop_
_publ_author_name
'Kozlov, Leonid'
'Goldberg, Israel'

_publ_section_title
;
 Hydrogen-bonding <i>versus</i> \p--\p stacking interactions in
 dipyrido[<i>f</i>,<i>h</i>]quinoxaline-6,7-dicarbonitrile and
 6,7-dicyanodipyrido[<i>f</i>,<i>h</i>]quinoxalin-1-ium chloride
 dihydrate
;
_journal_coeditor_code FA3158
_journal_issue 9
_journal_name_full 'Acta Crystallographica Section C'
_journal_page_first o498
_journal_page_last o501
_journal_paper_doi 10.1107/S0108270108025377
_journal_volume 64
_journal_year 2008
_chemical_formula_iupac 'C16 H6 N6'
_chemical_formula_moiety 'C16 H6 N6'
_chemical_formula_sum 'C16 H6 N6'
_chemical_formula_weight 282.27
_chemical_name_systematic
;
dipyrido[f,h]quinoxaline-6,7-dicarbonitrile
;
_space_group_IT_number 14
_symmetry_cell_setting monoclinic
_symmetry_space_group_name_Hall '-P 2ybc'
_symmetry_space_group_name_H-M 'P 1 21/c 1'
_atom_sites_solution_hydrogens geom
_atom_sites_solution_primary direct
_atom_sites_solution_secondary difmap
_audit_creation_method SHELXL-97
_cell_angle_alpha 90.00
_cell_angle_beta 104.224(5)
_cell_angle_gamma 90.00
_cell_formula_units_Z 8
_cell_length_a 15.0150(14)
_cell_length_b 6.9620(6)
_cell_length_c 24.5189(16)
_cell_measurement_reflns_used 4063
_cell_measurement_temperature 110(2)
_cell_measurement_theta_max 25.00
_cell_measurement_theta_min 1.41
_cell_volume 2484.5(4)
_computing_cell_refinement 'DENZO (Otwinowski & Minor, 1997)'
_computing_data_collection 'COLLECT (Nonius, 1999)'
_computing_data_reduction 'DENZO (Otwinowski & Minor, 1997)'
_computing_molecular_graphics
;
ORTEPIII (Burnett & Johnson, 1996) and Mercury (Macrae <i>et al.</i>,
2006)
;
_computing_publication_material 'SHELXL97 (Sheldrick, 2008)'
_computing_structure_refinement 'SHELXL97 (Sheldrick, 2008)'
_computing_structure_solution 'SIR97 (Altomare <i>et al.</i>,  1999)'
_diffrn_ambient_temperature 110(2)
_diffrn_detector_area_resol_mean 12.8
_diffrn_measured_fraction_theta_full 0.980
_diffrn_measured_fraction_theta_max 0.980
_diffrn_measurement_device_type 'Nonius KappaCCD'
_diffrn_measurement_method '0.5\% \f and \w'
_diffrn_radiation_monochromator graphite
_diffrn_radiation_source 'fine-focus sealed tube'
_diffrn_radiation_type MoK\a
_diffrn_radiation_wavelength 0.71073
_diffrn_reflns_av_R_equivalents 0.0840
_diffrn_reflns_av_sigmaI/netI 0.0794
_diffrn_reflns_limit_h_max 17
_diffrn_reflns_limit_h_min 0
_diffrn_reflns_limit_k_max 8
_diffrn_reflns_limit_k_min 0
_diffrn_reflns_limit_l_max 28
_diffrn_reflns_limit_l_min -28
_diffrn_reflns_number 13248
_diffrn_reflns_theta_full 25.09
_diffrn_reflns_theta_max 25.09
_diffrn_reflns_theta_min 2.46
_diffrn_standards_number 0
_exptl_absorpt_coefficient_mu 0.098
_exptl_absorpt_correction_type none
_exptl_crystal_colour yellow
_exptl_crystal_density_diffrn 1.509
_exptl_crystal_density_method 'not measured'
_exptl_crystal_description plate
_exptl_crystal_F_000 1152
_exptl_crystal_size_max 0.35
_exptl_crystal_size_mid 0.30
_exptl_crystal_size_min 0.15
_refine_diff_density_max 0.234
_refine_diff_density_min -0.255
_refine_ls_extinction_method none
_refine_ls_goodness_of_fit_ref 1.078
_refine_ls_hydrogen_treatment constr
_refine_ls_matrix_type full
_refine_ls_number_parameters 397
_refine_ls_number_reflns 4340
_refine_ls_number_restraints 0
_refine_ls_restrained_S_all 1.078
_refine_ls_R_factor_all 0.1370
_refine_ls_R_factor_gt 0.0808
_refine_ls_shift/su_max 0.000
_refine_ls_shift/su_mean 0.000
_refine_ls_structure_factor_coef Fsqd
_refine_ls_weighting_details 'calc w=1/[\s^2^(Fo^2^)+(0.0555P)^2^+2.1196P] where P=(Fo^2^+2Fc^2^)/3'
_refine_ls_weighting_scheme calc
_refine_ls_wR_factor_gt 0.1441
_refine_ls_wR_factor_ref 0.1686
_reflns_number_gt 2660
_reflns_number_total 4340
_reflns_threshold_expression I>2\s(I)
_cod_data_source_file fa3158.cif
_cod_data_source_block I
_cod_original_sg_symbol_H-M 'P 21/c'
_cod_database_code 2016753
_cod_database_fobs_code 2016753

loop_
_symmetry_equiv_pos_as_xyz
'x, y, z'
'-x, y+1/2, -z+1/2'
'-x, -y, -z'
'x, -y-1/2, z-1/2'

loop_
_atom_site_type_symbol
_atom_site_label
_atom_site_fract_x
_atom_site_fract_y
_atom_site_fract_z
_atom_site_U_iso_or_equiv
_atom_site_adp_type
_atom_site_calc_flag
_atom_site_occupancy
N N1 0.0704(2) 0.3133(4) 0.90121(12) 0.0281(8) Uani d 1
C C2 -0.0058(3) 0.3659(6) 0.86480(16) 0.0327(10) Uani d 1
H H2 -0.0549 0.3616 0.8778 0.039 Uiso d 1
C C3 -0.0131(3) 0.4103(6) 0.80852(15) 0.0304(9) Uani d 1
H H3 -0.0692 0.4445 0.7842 0.036 Uiso d 1
C C4 0.0640(3) 0.4067(5) 0.78856(14) 0.0274(9) Uani d 1
H H4 0.0646 0.4398 0.7500 0.033 Uiso d 1
C C5 0.1471(2) 0.3549(5) 0.82584(14) 0.0234(8) Uani d 1
C C6 0.2329(3) 0.3534(5) 0.80877(14) 0.0232(8) Uani d 1
C C7 0.3145(3) 0.2934(5) 0.84672(14) 0.0235(8) Uani d 1
C C8 0.3135(3) 0.2385(5) 0.90403(14) 0.0242(8) Uani d 1
C C9 0.3937(2) 0.1856(5) 0.94300(15) 0.0261(9) Uani d 1
H H9 0.4506 0.1832 0.9339 0.031 Uiso d 1
C C10 0.3895(3) 0.1321(5) 0.99600(14) 0.0284(9) Uani d 1
H H10 0.4402 0.1005 1.0272 0.034 Uiso d 1
C C11 0.3050(3) 0.1349(5) 1.00939(14) 0.0278(9) Uani d 1
H H11 0.2967 0.0897 1.0477 0.033 Uiso d 1
N N12 0.2269(2) 0.1906(4) 0.97371(12) 0.0264(7) Uani d 1
C C13 0.1466(2) 0.3066(5) 0.88159(14) 0.0228(8) Uani d 1
C C14 0.2316(3) 0.2440(5) 0.92132(14) 0.0231(8) Uani d 1
N N15 0.2336(2) 0.4147(4) 0.75640(11) 0.0251(7) Uani d 1
N N16 0.3943(2) 0.2860(4) 0.83197(11) 0.0254(7) Uani d 1
C C17 0.3143(2) 0.4131(5) 0.74325(14) 0.0244(9) Uani d 1
C C18 0.3939(3) 0.3461(5) 0.78013(14) 0.0261(9) Uani d 1
C C19 0.3155(2) 0.4829(6) 0.68767(16) 0.0288(9) Uani d 1
C C20 0.4795(3) 0.3412(6) 0.76417(15) 0.0304(9) Uani d 1
N N21 0.3166(2) 0.5375(5) 0.64347(13) 0.0364(9) Uani d 1
N N22 0.5485(2) 0.3376(5) 0.75168(13) 0.0389(9) Uani d 1
N N23 0.0074(2) 0.8831(5) 0.86044(12) 0.0283(8) Uani d 1
C C24 -0.0694(3) 0.8925(6) 0.87792(15) 0.0303(9) Uani d 1
H H24 -0.1210 0.9365 0.8497 0.036 Uiso d 1
C C25 -0.0774(3) 0.8423(5) 0.93150(15) 0.0294(9) Uani d 1
H H25 -0.1401 0.8495 0.9408 0.035 Uiso d 1
C C26 -0.0014(3) 0.7767(5) 0.96994(14) 0.0264(9) Uani d 1
H H26 -0.0013 0.7417 1.0067 0.032 Uiso d 1
C C27 0.0816(2) 0.7650(5) 0.95366(14) 0.0232(8) Uani d 1
C C28 0.1649(2) 0.6970(5) 0.99143(13) 0.0212(8) Uani d 1
C C29 0.2466(2) 0.6860(5) 0.97329(14) 0.0218(8) Uani d 1
C C30 0.2489(2) 0.7451(5) 0.91662(13) 0.0207(8) Uani d 1
C C31 0.3292(3) 0.7380(5) 0.89772(14) 0.0262(9) Uani d 1
H H31 0.3833 0.6887 0.9224 0.031 Uiso d 1
C C32 0.3272(3) 0.7940(5) 0.84388(15) 0.0273(9) Uani d 1
H H32 0.3808 0.7998 0.8261 0.033 Uiso d 1
C C33 0.2436(3) 0.8566(5) 0.81006(14) 0.0277(9) Uani d 1
H H33 0.2430 0.8986 0.7728 0.033 Uiso d 1
N N34 0.1661(2) 0.8665(4) 0.82605(11) 0.0264(7) Uani d 1
C C35 0.0830(3) 0.8212(5) 0.89824(14) 0.0255(9) Uani d 1
C C36 0.1686(3) 0.8107(5) 0.87972(14) 0.0242(9) Uani d 1
N N37 0.1618(2) 0.6414(4) 1.04390(11) 0.0249(7) Uani d 1
N N38 0.3246(2) 0.6204(4) 1.00712(11) 0.0234(7) Uani d 1
C C39 0.2392(2) 0.5753(5) 1.07664(14) 0.0234(8) Uani d 1
C C40 0.3194(2) 0.5643(5) 1.05802(14) 0.0232(8) Uani d 1
C C41 0.2379(2) 0.5126(5) 1.13276(15) 0.0262(9) Uani d 1
C C42 0.4015(3) 0.4789(6) 1.09385(14) 0.0266(9) Uani d 1
N N43 0.2383(2) 0.4598(5) 1.17721(13) 0.0321(8) Uani d 1
N N44 0.4638(2) 0.4043(5) 1.12187(13) 0.0350(8) Uani d 1

loop_
_atom_site_aniso_label
_atom_site_aniso_U_11
_atom_site_aniso_U_22
_atom_site_aniso_U_33
_atom_site_aniso_U_12
_atom_site_aniso_U_13
_atom_site_aniso_U_23
N1 0.0252(19) 0.0304(19) 0.0280(17) 0.0016(14) 0.0050(15) 0.0012(14)
C2 0.027(2) 0.036(2) 0.036(2) -0.0012(18) 0.0094(19) -0.0017(19)
C3 0.026(2) 0.033(2) 0.030(2) 0.0007(18) 0.0016(17) 0.0014(18)
C4 0.030(2) 0.028(2) 0.0224(19) -0.0017(17) 0.0020(17) -0.0005(16)
C5 0.024(2) 0.020(2) 0.0268(19) -0.0026(16) 0.0077(16) -0.0023(16)
C6 0.033(2) 0.018(2) 0.0193(18) -0.0039(16) 0.0066(16) -0.0042(15)
C7 0.027(2) 0.020(2) 0.0226(19) -0.0028(16) 0.0044(17) -0.0055(16)
C8 0.031(2) 0.019(2) 0.0227(19) -0.0033(16) 0.0060(17) -0.0020(16)
C9 0.024(2) 0.024(2) 0.029(2) 0.0012(16) 0.0040(17) -0.0004(17)
C10 0.033(2) 0.027(2) 0.0218(19) 0.0039(17) 0.0005(17) 0.0017(17)
C11 0.035(2) 0.023(2) 0.0224(19) 0.0004(17) 0.0018(17) -0.0005(16)
N12 0.0288(19) 0.0250(18) 0.0253(17) -0.0036(14) 0.0067(14) -0.0032(14)
C13 0.025(2) 0.018(2) 0.0241(19) -0.0017(16) 0.0038(16) -0.0032(16)
C14 0.033(2) 0.0163(19) 0.0204(19) -0.0040(16) 0.0061(17) -0.0024(15)
N15 0.0265(18) 0.0270(18) 0.0204(16) -0.0027(14) 0.0033(13) -0.0008(14)
N16 0.0276(19) 0.0270(18) 0.0212(16) 0.0009(14) 0.0051(14) -0.0007(14)
C17 0.028(2) 0.025(2) 0.0202(18) -0.0021(17) 0.0056(16) -0.0023(16)
C18 0.029(2) 0.027(2) 0.024(2) -0.0019(17) 0.0084(17) -0.0031(17)
C19 0.024(2) 0.036(2) 0.025(2) -0.0010(17) 0.0032(17) -0.0047(19)
C20 0.029(2) 0.038(2) 0.023(2) 0.0020(18) 0.0039(18) 0.0002(18)
N21 0.039(2) 0.041(2) 0.0283(19) 0.0000(17) 0.0065(16) 0.0016(17)
N22 0.033(2) 0.052(2) 0.0313(19) 0.0024(17) 0.0085(16) 0.0018(17)
N23 0.0220(18) 0.0324(19) 0.0271(17) -0.0011(14) -0.0002(14) -0.0019(14)
C24 0.024(2) 0.032(2) 0.030(2) 0.0019(17) -0.0025(17) 0.0033(18)
C25 0.024(2) 0.032(2) 0.032(2) 0.0008(17) 0.0067(17) -0.0021(18)
C26 0.027(2) 0.028(2) 0.025(2) -0.0008(17) 0.0074(17) -0.0042(17)
C27 0.027(2) 0.018(2) 0.0225(18) 0.0004(16) 0.0024(16) -0.0026(16)
C28 0.026(2) 0.018(2) 0.0188(18) -0.0016(16) 0.0041(16) -0.0016(15)
C29 0.024(2) 0.020(2) 0.0198(18) -0.0024(16) 0.0032(16) -0.0015(15)
C30 0.024(2) 0.020(2) 0.0176(18) -0.0017(15) 0.0040(15) -0.0020(15)
C31 0.027(2) 0.026(2) 0.026(2) -0.0010(17) 0.0069(17) -0.0003(17)
C32 0.035(2) 0.022(2) 0.028(2) -0.0006(17) 0.0134(18) -0.0042(17)
C33 0.040(3) 0.024(2) 0.0205(19) -0.0014(17) 0.0090(18) -0.0015(16)
N34 0.0337(19) 0.0260(18) 0.0193(16) 0.0001(14) 0.0059(14) -0.0006(14)
C35 0.030(2) 0.020(2) 0.0232(19) -0.0006(16) 0.0017(17) -0.0031(16)
C36 0.031(2) 0.017(2) 0.0230(19) -0.0033(16) 0.0038(17) -0.0027(16)
N37 0.0267(18) 0.0250(18) 0.0228(16) -0.0019(14) 0.0060(14) -0.0011(14)
N38 0.0250(18) 0.0255(18) 0.0184(15) -0.0007(14) 0.0028(13) -0.0018(13)
C39 0.024(2) 0.025(2) 0.0186(18) 0.0008(16) 0.0000(16) 0.0003(16)
C40 0.024(2) 0.022(2) 0.0226(19) 0.0005(16) 0.0031(16) -0.0025(16)
C41 0.022(2) 0.031(2) 0.024(2) 0.0016(17) 0.0021(16) -0.0003(18)
C42 0.028(2) 0.032(2) 0.0206(19) -0.0028(18) 0.0076(17) -0.0025(17)
N43 0.033(2) 0.037(2) 0.0253(18) 0.0037(15) 0.0055(15) 0.0006(16)
N44 0.029(2) 0.044(2) 0.0282(17) 0.0007(17) 0.0008(15) 0.0021(16)

loop_
_atom_type_symbol
_atom_type_description
_atom_type_scat_dispersion_real
_atom_type_scat_dispersion_imag
_atom_type_scat_source
C C 0.0033 0.0016 'International Tables Vol C Tables 4.2.6.8 and 6.1.1.4'
H H 0.0000 0.0000 'International Tables Vol C Tables 4.2.6.8 and 6.1.1.4'
N N 0.0061 0.0033 'International Tables Vol C Tables 4.2.6.8 and 6.1.1.4'

loop_
_geom_angle_atom_site_label_1
_geom_angle_atom_site_label_2
_geom_angle_atom_site_label_3
_geom_angle
C2 N1 C13 116.1(3)
N1 C2 C3 125.2(4)
N1 C2 H2 114.5
C3 C2 H2 120.1
C4 C3 C2 119.1(3)
C4 C3 H3 119.1
C2 C3 H3 121.8
C3 C4 C5 118.0(3)
C3 C4 H4 123.7
C5 C4 H4 118.3
C4 C5 C13 118.6(3)
C4 C5 C6 121.7(3)
C13 C5 C6 119.7(3)
N15 C6 C7 120.7(3)
N15 C6 C5 119.1(3)
C7 C6 C5 120.2(3)
N16 C7 C6 121.8(3)
N16 C7 C8 118.2(3)
C6 C7 C8 120.0(3)
C9 C8 C14 118.5(3)
C9 C8 C7 121.3(3)
C14 C8 C7 120.2(3)
C10 C9 C8 119.4(3)
C10 C9 H9 118.6
C8 C9 H9 121.9
C9 C10 C11 118.6(3)
C9 C10 H10 127.3
C11 C10 H10 113.9
N12 C11 C10 123.7(3)
N12 C11 H11 113.8
C10 C11 H11 122.4
C11 N12 C14 117.3(3)
N1 C13 C5 123.1(3)
N1 C13 C14 116.7(3)
C5 C13 C14 120.2(3)
N12 C14 C8 122.3(3)
N12 C14 C13 118.1(3)
C8 C14 C13 119.6(3)
C17 N15 C6 116.6(3)
C7 N16 C18 116.8(3)
N15 C17 C18 122.3(3)
N15 C17 C19 116.7(3)
C18 C17 C19 121.0(3)
N16 C18 C17 121.7(3)
N16 C18 C20 117.2(3)
C17 C18 C20 121.1(3)
N21 C19 C17 179.7(5)
N22 C20 C18 179.6(4)
C24 N23 C35 116.5(3)
N23 C24 C25 125.2(3)
N23 C24 H24 113.4
C25 C24 H24 121.4
C26 C25 C24 118.8(4)
C26 C25 H25 121.4
C24 C25 H25 119.7
C25 C26 C27 118.2(3)
C25 C26 H26 123.7
C27 C26 H26 118.0
C26 C27 C35 118.7(3)
C26 C27 C28 121.9(3)
C35 C27 C28 119.4(3)
N37 C28 C29 121.4(3)
N37 C28 C27 118.5(3)
C29 C28 C27 120.1(3)
N38 C29 C28 121.4(3)
N38 C29 C30 117.7(3)
C28 C29 C30 120.8(3)
C36 C30 C31 118.5(3)
C36 C30 C29 119.5(3)
C31 C30 C29 122.1(3)
C32 C31 C30 119.6(3)
C32 C31 H31 122.0
C30 C31 H31 118.4
C31 C32 C33 117.8(4)
C31 C32 H32 126.8
C33 C32 H32 115.4
N34 C33 C32 124.8(3)
N34 C33 H33 117.8
C32 C33 H33 117.3
C33 N34 C36 117.1(3)
N23 C35 C27 122.5(3)
N23 C35 C36 117.2(3)
C27 C35 C36 120.2(3)
N34 C36 C30 122.2(3)
N34 C36 C35 117.8(3)
C30 C36 C35 119.9(3)
C39 N37 C28 116.4(3)
C40 N38 C29 116.0(3)
N37 C39 C40 121.5(3)
N37 C39 C41 117.8(3)
C40 C39 C41 120.7(3)
N38 C40 C39 123.2(3)
N38 C40 C42 116.9(3)
C39 C40 C42 119.8(3)
N43 C41 C39 178.4(4)
N44 C42 C40 177.0(4)

loop_
_geom_bond_atom_site_label_1
_geom_bond_atom_site_label_2
_geom_bond_distance
N1 C2 1.319(5)
N1 C13 1.346(4)
C2 C3 1.392(5)
C2 H2 0.8722
C3 C4 1.363(5)
C3 H3 0.9353
C4 C5 1.401(5)
C4 H4 0.9757
C5 C13 1.410(5)
C5 C6 1.449(5)
C6 N15 1.356(4)
C6 C7 1.408(5)
C7 N16 1.335(5)
C7 C8 1.460(5)
C8 C9 1.390(5)
C8 C14 1.396(5)
C9 C10 1.368(5)
C9 H9 0.9355
C10 C11 1.387(5)
C10 H10 0.9631
C11 N12 1.336(5)
C11 H11 1.0274
N12 C14 1.356(4)
C13 C14 1.469(5)
N15 C17 1.328(4)
N16 C18 1.337(4)
C17 C18 1.391(5)
C17 C19 1.451(5)
C18 C20 1.433(6)
C19 N21 1.152(4)
C20 N22 1.151(5)
N23 C24 1.326(5)
N23 C35 1.348(4)
C24 C25 1.393(5)
C24 H24 0.9542
C25 C26 1.368(5)
C25 H25 1.0225
C26 C27 1.400(5)
C26 H26 0.9324
C27 C35 1.419(5)
C27 C28 1.441(5)
C28 N37 1.355(4)
C28 C29 1.407(5)
C29 N38 1.338(4)
C29 C30 1.458(5)
C30 C36 1.395(5)
C30 C31 1.395(5)
C31 C32 1.370(5)
C31 H31 0.9499
C32 C33 1.393(5)
C32 H32 1.0065
C33 N34 1.318(5)
C33 H33 0.9583
N34 C36 1.364(4)
C35 C36 1.466(5)
N37 C39 1.323(4)
N38 C40 1.328(4)
C39 C40 1.391(5)
C39 C41 1.448(5)
C40 C42 1.453(5)
C41 N43 1.149(4)
C42 N44 1.141(4)

loop_
_cod_related_entry_id
_cod_related_entry_database
_cod_related_entry_code
1 ChemSpider 10129371
